data_7043132
loop_
_publ_author_name
'Suter, Riccardo'
'Sinclair, Hannah'
'Burford, Neil'
'McDonald, Robert'
'Ferguson, Michael J.'
'Schrader, Erik'

_publ_section_title
;
 Tris(2-pyridyl)phosphine as a versatile ligand for pnictogen acceptors
;
_journal_name_full 'Dalton Trans.'
_journal_paper_doi 10.1039/C7DT01526G
_journal_year 2017
_chemical_formula_moiety 'C17 H12 F7 N3 O6 P S2 Sb, 2(C2 H3 N)'
_chemical_formula_sum 'C21 H18 F7 N5 O6 P S2 Sb'
_chemical_formula_weight 786.24
_chemical_melting_point ?
_chemical_name_common 'Trispyridylphosphine antimony fluoride bis triflate'
_chemical_name_systematic 'Trispyridylphosphine antimony fluoride bis triflate'
_chemical_properties_physical ', Air-sensitive,Moisture-sensitive,Hygroscopic,Heat-sensitive,Oxygen-sensitive'
_space_group_crystal_system monoclinic
_space_group_IT_number 14
_space_group_name_Hall '-P 2ybc'
_space_group_name_H-M_alt 'P 1 21/c 1'
_symmetry_space_group_name_Hall '-P 2ybc'
_symmetry_space_group_name_H-M 'P 1 21/c 1'
_atom_sites_solution_hydrogens geom
_atom_sites_solution_primary dual
_audit_creation_date 2017-03-19
_audit_creation_method
;
Olex2 1.2
(compiled 2017.03.02 svn.r3394 for OlexSys, GUI svn.r5324)
;
_audit_update_record
;
2017-03-20 deposited with the CCDC.
2017-05-26 downloaded from the CCDC.
;
_cell_angle_alpha 90
_cell_angle_beta 95.5100(10)
_cell_angle_gamma 90
_cell_formula_units_Z 4
_cell_length_a 14.1583(3)
_cell_length_b 15.6137(3)
_cell_length_c 13.3459(3)
_cell_measurement_reflns_used 9906
_cell_measurement_temperature 173(2)
_cell_measurement_theta_max 73.71
_cell_measurement_theta_min 3.14
_cell_volume 2936.66(11)
_computing_cell_refinement 'Bruker SAINT'
_computing_data_collection 'Bruker APEX2'
_computing_data_reduction 'Bruker SAINT'
_computing_molecular_graphics 'Olex2 (Dolomanov et al., 2009)'
_computing_publication_material 'Olex2 (Dolomanov et al., 2009)'
_computing_structure_refinement 'XL (Sheldrick, 2008)'
_computing_structure_solution 'XS (Sheldrick, 2008)'
_diffrn_ambient_temperature 173.05
_diffrn_detector 'Bruker APEX2 area detector'
_diffrn_detector_area_resol_mean 8.33
_diffrn_detector_type 'CCD area detector'
_diffrn_measured_fraction_theta_full 1.000
_diffrn_measured_fraction_theta_max 0.996
_diffrn_measurement_device 'fixed chi three-circle diffractometer'
_diffrn_measurement_device_type 'Bruker SMART Apex2'
_diffrn_measurement_method '\w and \f scans'
_diffrn_radiation_monochromator graphite
_diffrn_radiation_probe x-ray
_diffrn_radiation_type CuK\a
_diffrn_radiation_wavelength 1.54184
_diffrn_radiation_xray_symbol K-L~3~
_diffrn_reflns_av_R_equivalents 0.1225
_diffrn_reflns_av_unetI/netI 0.0380
_diffrn_reflns_Laue_measured_fraction_full 1.000
_diffrn_reflns_Laue_measured_fraction_max 0.996
_diffrn_reflns_limit_h_max 17
_diffrn_reflns_limit_h_min -17
_diffrn_reflns_limit_k_max 19
_diffrn_reflns_limit_k_min -19
_diffrn_reflns_limit_l_max 16
_diffrn_reflns_limit_l_min -16
_diffrn_reflns_number 93719
_diffrn_reflns_point_group_measured_fraction_full 1.000
_diffrn_reflns_point_group_measured_fraction_max 0.996
_diffrn_reflns_theta_full 67.684
_diffrn_reflns_theta_max 74.031
_diffrn_reflns_theta_min 3.136
_diffrn_source 'sealed tube'
_diffrn_standards_number 0
_exptl_absorpt_coefficient_mu 10.133
_exptl_absorpt_correction_T_max 0.6617
_exptl_absorpt_correction_T_min 0.1563
_exptl_absorpt_correction_type numerical
_exptl_absorpt_process_details
;
Reference: Krause, L., Herbst-Irmer, R., Sheldrick G.M. & Stalke D.,
 J. Appl. Cryst. 48 (2015) 3-10.
;
_exptl_crystal_colour colourless
_exptl_crystal_colour_primary colourless
_exptl_crystal_density_diffrn 1.778
_exptl_crystal_description prism
_exptl_crystal_F_000 1552
_exptl_crystal_recrystallization_method 'Re-crystallisation from solvent: MeCN Et2O'
_exptl_crystal_size_max 0.257
_exptl_crystal_size_mid 0.252
_exptl_crystal_size_min 0.044
_refine_diff_density_max 1.712
_refine_diff_density_min -1.656
_refine_diff_density_rms 0.133
_refine_ls_extinction_method none
_refine_ls_goodness_of_fit_ref 1.053
_refine_ls_hydrogen_treatment constr
_refine_ls_matrix_type full
_refine_ls_number_parameters 390
_refine_ls_number_reflns 5958
_refine_ls_number_restraints 0
_refine_ls_restrained_S_all 1.053
_refine_ls_R_factor_all 0.0511
_refine_ls_R_factor_gt 0.0455
_refine_ls_shift/su_max 0.001
_refine_ls_shift/su_mean 0.000
_refine_ls_structure_factor_coef Fsqd
_refine_ls_weighting_details 'w=1/[\s^2^(Fo^2^)+(0.0940P)^2^+0.3640P] where P=(Fo^2^+2Fc^2^)/3'
_refine_ls_weighting_scheme calc
_refine_ls_wR_factor_gt 0.1260
_refine_ls_wR_factor_ref 0.1307
_reflns_Friedel_coverage 0.000
_reflns_number_gt 5152
_reflns_number_total 5958
_reflns_threshold_expression 'I > 2\s(I)'
_cod_data_source_file c7dt01526g2.cif
_cod_data_source_block cu_vic1720_0m
_cod_depositor_comments
;
The following automatic conversions were performed:

'_chemical_melting_point' value 'none' was changed to '?' - the value
is undefined or not given.

Automatic conversion script
Id: cif_fix_values 4973 2017-02-22 13:04:09Z antanas 
;
_cod_database_code 7043132
_shelx_shelxl_version_number 2014/7
_shelx_space_group_comment
;
The symmetry employed for this shelxl refinement is uniquely defined
by the following loop, which should always be used as a source of
symmetry information in preference to the above space-group names.
They are only intended as comments.
;
_shelx_estimated_absorpt_t_max 0.664
_shelx_estimated_absorpt_t_min 0.180
_olex2_refinement_description
;
1. Fixed Uiso
 At 1.2 times of:
  All C(H) groups
 At 1.5 times of:
  All C(H,H,H) groups
2.a Aromatic/amide H refined with riding coordinates:
 C8(H8), C7(H7), C10(H10), C15(H15), C9(H9), C12(H12), C13(H13), C14(H14),
 C5(H5), C2(H2), C3(H3), C4(H4)
2.b Idealised Me refined as rotating group:
 C21(H,HA,HB), C19(HC,HD,HE)
;
_olex2_submission_special_instructions 'No special instructions were received'

loop_
_space_group_symop_operation_xyz
'x, y, z'
'-x, y+1/2, -z+1/2'
'-x, -y, -z'
'x, -y-1/2, z-1/2'

loop_
_atom_site_label
_atom_site_type_symbol
_atom_site_fract_x
_atom_site_fract_y
_atom_site_fract_z
_atom_site_U_iso_or_equiv
_atom_site_adp_type
_atom_site_occupancy
_atom_site_site_symmetry_order
_atom_site_calc_flag
_atom_site_refinement_flags_posn
Sb1 Sb 0.57584(2) 0.52070(2) 0.37525(2) 0.02650(11) Uani 1 1 d .
S1 S 0.76592(6) 0.37303(6) 0.53461(7) 0.0286(2) Uani 1 1 d .
P1 P 0.72334(6) 0.63843(6) 0.20923(6) 0.02415(19) Uani 1 1 d .
S2 S 0.38846(7) 0.37755(7) 0.20694(8) 0.0371(2) Uani 1 1 d .
F1 F 0.50230(19) 0.6022(2) 0.46099(19) 0.0505(7) Uani 1 1 d .
F5 F 0.2823(2) 0.5008(2) 0.1245(3) 0.0555(7) Uani 1 1 d .
N2 N 0.6931(2) 0.61152(19) 0.4134(2) 0.0228(6) Uani 1 1 d .
F7 F 0.2911(3) 0.3887(2) 0.0319(2) 0.0639(9) Uani 1 1 d .
N3 N 0.5339(2) 0.61413(19) 0.2552(2) 0.0254(6) Uani 1 1 d .
O5 O 0.3061(3) 0.3436(2) 0.2466(2) 0.0506(8) Uani 1 1 d .
F6 F 0.4087(3) 0.4768(2) 0.0526(3) 0.0692(10) Uani 1 1 d .
O3 O 0.7652(3) 0.3739(3) 0.6407(3) 0.0647(11) Uani 1 1 d .
O6 O 0.4490(3) 0.3160(3) 0.1650(4) 0.0724(12) Uani 1 1 d .
O2 O 0.7475(3) 0.2918(3) 0.4873(3) 0.0651(11) Uani 1 1 d .
N1 N 0.6742(2) 0.4737(2) 0.2502(3) 0.0300(7) Uani 1 1 d .
O4 O 0.4348(3) 0.4428(3) 0.2716(4) 0.0769(15) Uani 1 1 d .
O1 O 0.7154(3) 0.4420(3) 0.4842(4) 0.0810(15) Uani 1 1 d .
C8 C 0.8414(3) 0.7159(3) 0.4832(3) 0.0338(8) Uani 1 1 d .
H8 H 0.8932 0.7515 0.5073 0.041 Uiso 1 1 calc R
C11 C 0.5932(2) 0.6495(2) 0.1919(3) 0.0256(7) Uani 1 1 d .
C6 C 0.7460(2) 0.6500(2) 0.3462(3) 0.0237(7) Uani 1 1 d .
C7 C 0.8210(2) 0.7023(3) 0.3804(3) 0.0291(7) Uani 1 1 d .
H7 H 0.8584 0.7289 0.3338 0.035 Uiso 1 1 calc R
F4 F 0.9011(4) 0.3949(4) 0.4185(3) 0.118(2) Uani 1 1 d .
C10 C 0.7131(3) 0.6255(2) 0.5125(3) 0.0281(7) Uani 1 1 d .
H10 H 0.6751 0.5985 0.5583 0.034 Uiso 1 1 calc R
C1 C 0.7323(3) 0.5212(2) 0.1995(3) 0.0280(8) Uani 1 1 d .
C15 C 0.4401(3) 0.6316(2) 0.2415(4) 0.0334(8) Uani 1 1 d .
H15 H 0.3991 0.6085 0.2870 0.040 Uiso 1 1 calc R
C9 C 0.7861(3) 0.6774(3) 0.5500(3) 0.0321(8) Uani 1 1 d .
H9 H 0.7984 0.6867 0.6204 0.039 Uiso 1 1 calc R
C12 C 0.5577(3) 0.6996(3) 0.1114(3) 0.0368(9) Uani 1 1 d .
H12 H 0.5997 0.7232 0.0673 0.044 Uiso 1 1 calc R
F2 F 0.9113(4) 0.4748(4) 0.5480(5) 0.141(3) Uani 1 1 d .
C13 C 0.4613(3) 0.7155(3) 0.0948(4) 0.0423(10) Uani 1 1 d .
H13 H 0.4361 0.7483 0.0385 0.051 Uiso 1 1 calc R
C14 C 0.4024(3) 0.6825(3) 0.1623(4) 0.0431(11) Uani 1 1 d .
H14 H 0.3364 0.6946 0.1543 0.052 Uiso 1 1 calc R
C20 C 0.9601(3) 0.2971(4) 0.8213(4) 0.0525(13) Uani 1 1 d .
C5 C 0.6763(4) 0.3877(3) 0.2420(4) 0.0421(10) Uani 1 1 d .
H5 H 0.6350 0.3539 0.2779 0.051 Uiso 1 1 calc R
C2 C 0.7977(4) 0.4849(3) 0.1412(3) 0.0412(10) Uani 1 1 d .
H2 H 0.8402 0.5197 0.1080 0.049 Uiso 1 1 calc R
N4 N 0.9508(4) 0.5934(4) 0.9512(5) 0.0795(17) Uani 1 1 d .
C3 C 0.7995(4) 0.3955(4) 0.1325(4) 0.0522(13) Uani 1 1 d .
H3 H 0.8430 0.3684 0.0928 0.063 Uiso 1 1 calc R
C16 C 0.3405(3) 0.4393(3) 0.0985(3) 0.0404(9) Uani 1 1 d .
N5 N 1.0224(4) 0.2636(5) 0.7924(5) 0.0843(19) Uani 1 1 d .
C21 C 0.8811(3) 0.3400(4) 0.8614(4) 0.0531(12) Uani 1 1 d .
H H 0.8353 0.3583 0.8059 0.080 Uiso 1 1 calc GR
HA H 0.9044 0.3901 0.9005 0.080 Uiso 1 1 calc GR
HB H 0.8502 0.3005 0.9051 0.080 Uiso 1 1 calc GR
F3 F 0.9446(3) 0.3403(6) 0.5549(5) 0.180(4) Uani 1 1 d .
C4 C 0.7376(4) 0.3477(3) 0.1822(4) 0.0537(13) Uani 1 1 d .
H4 H 0.7368 0.2871 0.1756 0.064 Uiso 1 1 calc R
C18 C 0.9414(4) 0.5767(4) 0.8686(5) 0.0591(14) Uani 1 1 d .
C17 C 0.8870(4) 0.3981(5) 0.5129(5) 0.0691(19) Uani 1 1 d .
C19 C 0.9285(5) 0.5530(5) 0.7627(5) 0.0736(18) Uani 1 1 d .
HC H 0.9411 0.6028 0.7213 0.110 Uiso 1 1 calc GR
HD H 0.8631 0.5336 0.7455 0.110 Uiso 1 1 calc GR
HE H 0.9725 0.5067 0.7500 0.110 Uiso 1 1 calc GR

loop_
_atom_site_aniso_label
_atom_site_aniso_U_11
_atom_site_aniso_U_22
_atom_site_aniso_U_33
_atom_site_aniso_U_23
_atom_site_aniso_U_13
_atom_site_aniso_U_12
Sb1 0.02818(15) 0.02904(16) 0.02269(15) 0.00152(9) 0.00462(10) -0.00290(8)
S1 0.0291(4) 0.0297(5) 0.0257(4) 0.0019(4) -0.0046(3) -0.0004(3)
P1 0.0265(4) 0.0297(5) 0.0159(4) 0.0025(3) 0.0003(3) -0.0013(3)
S2 0.0418(5) 0.0349(5) 0.0328(5) 0.0052(4) -0.0054(4) -0.0084(4)
F1 0.0496(14) 0.075(2) 0.0288(12) -0.0003(13) 0.0160(11) -0.0202(14)
F5 0.0572(17) 0.0460(15) 0.0620(19) -0.0008(15) -0.0017(15) 0.0149(14)
N2 0.0272(13) 0.0236(14) 0.0172(13) 0.0008(11) 0.0008(10) 0.0016(11)
F7 0.100(2) 0.0589(19) 0.0290(14) -0.0069(13) -0.0137(15) -0.0080(17)
N3 0.0244(13) 0.0238(14) 0.0271(15) -0.0028(12) -0.0025(11) 0.0016(11)
O5 0.063(2) 0.058(2) 0.0318(16) 0.0069(15) 0.0080(14) -0.0195(17)
F6 0.081(2) 0.064(2) 0.068(2) 0.0256(17) 0.034(2) -0.0030(17)
O3 0.062(2) 0.104(3) 0.0280(16) -0.0032(19) 0.0028(15) -0.014(2)
O6 0.076(3) 0.057(2) 0.087(3) 0.023(2) 0.023(2) 0.027(2)
O2 0.074(3) 0.045(2) 0.079(3) -0.023(2) 0.018(2) -0.0208(19)
N1 0.0375(17) 0.0272(16) 0.0255(16) -0.0019(13) 0.0036(13) 0.0015(12)
O4 0.091(3) 0.058(3) 0.071(3) 0.010(2) -0.048(2) -0.030(2)
O1 0.073(3) 0.063(3) 0.101(4) 0.044(3) -0.020(3) 0.013(2)
C8 0.0323(18) 0.035(2) 0.0310(19) -0.0071(17) -0.0107(15) 0.0004(15)
C11 0.0279(16) 0.0279(17) 0.0193(15) -0.0016(14) -0.0056(12) 0.0006(13)
C6 0.0240(15) 0.0262(17) 0.0206(16) 0.0015(14) 0.0012(12) 0.0033(13)
C7 0.0239(15) 0.035(2) 0.0275(18) 0.0015(16) -0.0008(13) -0.0021(14)
F4 0.118(4) 0.162(5) 0.085(3) -0.055(3) 0.068(3) -0.076(4)
C10 0.0347(17) 0.0300(18) 0.0197(16) -0.0007(15) 0.0023(13) -0.0009(14)
C1 0.0333(18) 0.036(2) 0.0146(16) -0.0018(14) 0.0020(14) 0.0041(14)
C15 0.0259(17) 0.0230(18) 0.050(2) -0.0036(17) -0.0031(16) 0.0001(14)
C9 0.0377(19) 0.036(2) 0.0213(16) -0.0066(16) -0.0030(14) 0.0050(16)
C12 0.043(2) 0.037(2) 0.0287(19) 0.0062(17) -0.0092(16) 0.0035(17)
F2 0.092(3) 0.188(6) 0.152(5) -0.114(5) 0.062(3) -0.101(4)
C13 0.043(2) 0.036(2) 0.043(2) 0.0008(19) -0.0207(18) 0.0045(17)
C14 0.0301(19) 0.036(2) 0.059(3) -0.006(2) -0.0164(19) 0.0078(16)
C20 0.044(2) 0.080(4) 0.034(2) 0.021(2) 0.0025(19) 0.003(2)
C5 0.057(3) 0.027(2) 0.042(2) 0.0011(18) 0.000(2) 0.0032(18)
C2 0.049(3) 0.051(3) 0.025(2) -0.0026(18) 0.0066(18) 0.0093(19)
N4 0.076(3) 0.089(4) 0.069(4) -0.017(3) -0.017(3) 0.018(3)
C3 0.068(3) 0.051(3) 0.040(2) -0.012(2) 0.014(2) 0.020(2)
C16 0.049(2) 0.042(2) 0.030(2) 0.0014(18) 0.0037(17) -0.0012(19)
N5 0.068(3) 0.121(5) 0.067(3) 0.029(4) 0.027(3) 0.030(3)
C21 0.045(2) 0.071(4) 0.044(3) 0.011(3) 0.004(2) 0.004(2)
F3 0.044(2) 0.320(11) 0.174(6) 0.016(7) 0.001(3) 0.065(4)
C4 0.077(3) 0.036(2) 0.048(3) -0.011(2) 0.010(2) 0.015(2)
C18 0.052(3) 0.056(3) 0.068(4) 0.001(3) -0.005(3) 0.008(2)
C17 0.040(2) 0.113(5) 0.056(3) -0.033(4) 0.015(2) -0.022(3)
C19 0.084(4) 0.080(5) 0.055(3) 0.006(3) 0.000(3) -0.008(4)

loop_
_atom_type_symbol
_atom_type_description
_atom_type_scat_dispersion_real
_atom_type_scat_dispersion_imag
_atom_type_scat_source
C C 0.0181 0.0091 'International Tables Vol C Tables 4.2.6.8 and 6.1.1.4'
H H 0.0000 0.0000 'International Tables Vol C Tables 4.2.6.8 and 6.1.1.4'
F F 0.0727 0.0534 'International Tables Vol C Tables 4.2.6.8 and 6.1.1.4'
N N 0.0311 0.0180 'International Tables Vol C Tables 4.2.6.8 and 6.1.1.4'
O O 0.0492 0.0322 'International Tables Vol C Tables 4.2.6.8 and 6.1.1.4'
P P 0.2955 0.4335 'International Tables Vol C Tables 4.2.6.8 and 6.1.1.4'
S S 0.3331 0.5567 'International Tables Vol C Tables 4.2.6.8 and 6.1.1.4'
Sb Sb -0.0562 5.8946 'International Tables Vol C Tables 4.2.6.8 and 6.1.1.4'

loop_
_geom_angle_atom_site_label_1
_geom_angle_atom_site_label_2
_geom_angle_atom_site_label_3
_geom_angle
F1 Sb1 N2 83.33(10)
F1 Sb1 N3 83.10(11)
F1 Sb1 N1 159.65(11)
F1 Sb1 O4 100.35(15)
F1 Sb1 O1 111.88(16)
N2 Sb1 N3 83.49(11)
N2 Sb1 N1 83.26(11)
N2 Sb1 O4 160.06(13)
N2 Sb1 O1 70.44(13)
N3 Sb1 N1 80.23(11)
N3 Sb1 O4 77.56(12)
N3 Sb1 O1 147.42(14)
N1 Sb1 O4 87.40(16)
N1 Sb1 O1 77.67(16)
O4 Sb1 O1 124.58(17)
O3 S1 O2 115.5(3)
O3 S1 O1 114.3(3)
O3 S1 C17 104.9(3)
O2 S1 C17 104.9(3)
O1 S1 O2 113.6(3)
O1 S1 C17 101.6(3)
C6 P1 C11 101.14(15)
C6 P1 C1 99.28(16)
C1 P1 C11 99.16(17)
O5 S2 O6 115.8(3)
O5 S2 O4 112.3(3)
O5 S2 C16 103.7(2)
O6 S2 O4 116.7(3)
O6 S2 C16 103.7(2)
O4 S2 C16 102.4(2)
C6 N2 Sb1 125.5(2)
C10 N2 Sb1 114.5(2)
C10 N2 C6 119.9(3)
C11 N3 Sb1 125.4(2)
C15 N3 Sb1 115.1(3)
C15 N3 C11 119.4(3)
C1 N1 Sb1 127.6(3)
C1 N1 C5 119.5(4)
C5 N1 Sb1 112.4(3)
S2 O4 Sb1 156.8(3)
S1 O1 Sb1 157.8(3)
C7 C8 H8 120.2
C9 C8 H8 120.2
C9 C8 C7 119.6(4)
N3 C11 P1 123.5(3)
N3 C11 C12 120.7(3)
C12 C11 P1 115.8(3)
N2 C6 P1 123.9(3)
N2 C6 C7 119.8(3)
C7 C6 P1 116.3(3)
C8 C7 H7 120.1
C6 C7 C8 119.8(4)
C6 C7 H7 120.1
N2 C10 H10 118.8
N2 C10 C9 122.4(4)
C9 C10 H10 118.8
N1 C1 P1 117.8(3)
N1 C1 C2 122.2(4)
C2 C1 P1 120.0(3)
N3 C15 H15 119.4
N3 C15 C14 121.3(4)
C14 C15 H15 119.4
C8 C9 H9 120.7
C10 C9 C8 118.5(3)
C10 C9 H9 120.7
C11 C12 H12 119.9
C11 C12 C13 120.3(4)
C13 C12 H12 119.9
C12 C13 H13 120.8
C14 C13 C12 118.4(4)
C14 C13 H13 120.8
C15 C14 H14 120.1
C13 C14 C15 119.9(4)
C13 C14 H14 120.1
N5 C20 C21 178.3(6)
N1 C5 H5 119.5
N1 C5 C4 121.0(5)
C4 C5 H5 119.5
C1 C2 H2 120.9
C1 C2 C3 118.2(5)
C3 C2 H2 120.9
C2 C3 H3 120.5
C4 C3 C2 119.0(4)
C4 C3 H3 120.5
F5 C16 S2 111.6(3)
F5 C16 F7 107.6(4)
F7 C16 S2 110.4(3)
F6 C16 S2 111.6(3)
F6 C16 F5 107.4(4)
F6 C16 F7 108.0(4)
C20 C21 H 109.5
C20 C21 HA 109.5
C20 C21 HB 109.5
H C21 HA 109.5
H C21 HB 109.5
HA C21 HB 109.5
C5 C4 H4 120.0
C3 C4 C5 120.0(5)
C3 C4 H4 120.0
N4 C18 C19 178.5(8)
F4 C17 S1 112.6(4)
F4 C17 F2 108.8(6)
F4 C17 F3 104.1(6)
F2 C17 S1 111.0(4)
F3 C17 S1 110.1(6)
F3 C17 F2 110.1(6)
C18 C19 HC 109.5
C18 C19 HD 109.5
C18 C19 HE 109.5
HC C19 HD 109.5
HC C19 HE 109.5
HD C19 HE 109.5

loop_
_geom_bond_atom_site_label_1
_geom_bond_atom_site_label_2
_geom_bond_distance
Sb1 F1 2.059(3)
Sb1 N2 2.205(3)
Sb1 N3 2.206(3)
Sb1 N1 2.390(3)
Sb1 O4 2.617(4)
Sb1 O1 2.642(4)
S1 O3 1.417(3)
S1 O2 1.430(4)
S1 O1 1.425(4)
S1 C17 1.809(5)
P1 C11 1.843(4)
P1 C6 1.834(4)
P1 C1 1.840(4)
S2 O5 1.427(3)
S2 O6 1.437(4)
S2 O4 1.451(4)
S2 C16 1.816(5)
F5 C16 1.332(6)
N2 C6 1.362(4)
N2 C10 1.344(5)
F7 C16 1.336(5)
N3 C11 1.364(5)
N3 C15 1.350(5)
F6 C16 1.328(5)
N1 C1 1.338(5)
N1 C5 1.348(5)
C8 H8 0.9500
C8 C7 1.392(5)
C8 C9 1.379(6)
C11 C12 1.384(5)
C6 C7 1.382(5)
C7 H7 0.9500
F4 C17 1.295(7)
C10 H10 0.9500
C10 C9 1.370(5)
C1 C2 1.387(6)
C15 H15 0.9500
C15 C14 1.388(6)
C9 H9 0.9500
C12 H12 0.9500
C12 C13 1.385(6)
F2 C17 1.320(8)
C13 H13 0.9500
C13 C14 1.383(8)
C14 H14 0.9500
C20 N5 1.125(7)
C20 C21 1.450(7)
C5 H5 0.9500
C5 C4 1.383(7)
C2 H2 0.9500
C2 C3 1.402(7)
N4 C18 1.128(8)
C3 H3 0.9500
C3 C4 1.369(8)
C21 H 0.9800
C21 HA 0.9800
C21 HB 0.9800
F3 C17 1.306(10)
C4 H4 0.9500
C18 C19 1.455(9)
C19 HC 0.9800
C19 HD 0.9800
C19 HE 0.9800
